data_7120804
loop_
_publ_author_name
'Imbrich, Dominik'
'Frey, Wolfgang'
'Buchmeiser, Michael R.'

_publ_section_title
;
 N-Heterocyclic Carbene-Induced Transmethylation in Tungsten Imido
 Alkylidene Bistriflates: Unexpected Formation of an N-Heterocyclic Olefin
 Complex
;
_journal_name_full 'Chem. Commun.'
_journal_paper_doi 10.1039/C7CC07471A
_journal_year 2017
_chemical_formula_moiety 'C28 H41 N2, C F3 O3 S, C2 H4 Cl2'
_chemical_formula_sum 'C31 H45 Cl2 F3 N2 O3 S'
_chemical_formula_weight 653.65
_chemical_name_systematic
; 
compound 5 
;
_space_group_IT_number 14
_symmetry_cell_setting monoclinic
_symmetry_space_group_name_Hall '-P 2yn'
_symmetry_space_group_name_H-M 'P 1 21/n 1'
_atom_sites_solution_hydrogens geom
_atom_sites_solution_primary direct
_atom_sites_solution_secondary difmap
_audit_creation_method SHELXL-97
_audit_update_record
;
2017-07-05 deposited with the CCDC.
2017-10-17 downloaded from the CCDC.
;
_cell_angle_alpha 90.00
_cell_angle_beta 92.943(2)
_cell_angle_gamma 90.00
_cell_formula_units_Z 4
_cell_length_a 11.6954(11)
_cell_length_b 16.0357(14)
_cell_length_c 18.0340(13)
_cell_measurement_reflns_used 3581
_cell_measurement_temperature 130(2)
_cell_measurement_theta_max 25.04
_cell_measurement_theta_min 1.70
_cell_volume 3377.7(5)
_computing_cell_refinement 'Bruker APEXII Software Suite, 2008'
_computing_data_collection 'Bruker APEXII Software Suite, 2008'
_computing_data_reduction 'Bruker APEXII Software Suite, 2008'
_computing_molecular_graphics 'SHELXTL-plus, XP (Sheldrick, 1991)'
_computing_structure_refinement 'SHELXL-97 (Sheldrick, 1997)'
_computing_structure_solution 'SHELXS-97 (Sheldrick, 1990)'
_diffrn_ambient_temperature 130(2)
_diffrn_measured_fraction_theta_full 0.999
_diffrn_measured_fraction_theta_max 0.999
_diffrn_measurement_device_type 'Bruker Kappa APEXII Duo'
_diffrn_measurement_method 'Omega + Phi Scans'
_diffrn_radiation_monochromator Triumph
_diffrn_radiation_source 'fine-focus sealed tube'
_diffrn_radiation_type MoK\a
_diffrn_radiation_wavelength 0.71073
_diffrn_reflns_av_R_equivalents 0.0707
_diffrn_reflns_av_sigmaI/netI 0.0804
_diffrn_reflns_limit_h_max 13
_diffrn_reflns_limit_h_min -13
_diffrn_reflns_limit_k_max 19
_diffrn_reflns_limit_k_min -19
_diffrn_reflns_limit_l_max 21
_diffrn_reflns_limit_l_min -15
_diffrn_reflns_number 22785
_diffrn_reflns_theta_full 25.04
_diffrn_reflns_theta_max 25.04
_diffrn_reflns_theta_min 1.70
_diffrn_standards_decay_% 0
_diffrn_standards_interval_count 0
_diffrn_standards_number 0
_exptl_absorpt_coefficient_mu 0.304
_exptl_absorpt_correction_T_max 0.9642
_exptl_absorpt_correction_T_min 0.8894
_exptl_absorpt_correction_type numerical
_exptl_absorpt_process_details 'SADABS (Bruker, 2008)'
_exptl_crystal_colour yellow
_exptl_crystal_density_diffrn 1.285
_exptl_crystal_density_method 'not measured'
_exptl_crystal_description block
_exptl_crystal_F_000 1384
_exptl_crystal_size_max 0.23
_exptl_crystal_size_mid 0.10
_exptl_crystal_size_min 0.10
_refine_diff_density_max 0.805
_refine_diff_density_min -0.884
_refine_diff_density_rms 0.064
_refine_ls_extinction_method none
_refine_ls_goodness_of_fit_ref 1.040
_refine_ls_hydrogen_treatment constr
_refine_ls_matrix_type full
_refine_ls_number_parameters 388
_refine_ls_number_reflns 5971
_refine_ls_number_restraints 0
_refine_ls_restrained_S_all 1.040
_refine_ls_R_factor_all 0.1161
_refine_ls_R_factor_gt 0.0575
_refine_ls_shift/su_max 0.000
_refine_ls_shift/su_mean 0.000
_refine_ls_structure_factor_coef Fsqd
_refine_ls_weighting_details 'calc w=1/[\s^2^(Fo^2^)+(0.0641P)^2^+0.0000P] where P=(Fo^2^+2Fc^2^)/3'
_refine_ls_weighting_scheme calc
_refine_ls_wR_factor_gt 0.1242
_refine_ls_wR_factor_ref 0.1379
_reflns_number_gt 3581
_reflns_number_total 5971
_reflns_threshold_expression >2sigma(I)
_cod_data_source_file c7cc07471a2.cif
_cod_data_source_block buch166
_cod_original_sg_symbol_H-M 'P 21/n'
_cod_database_code 7120804

loop_
_symmetry_equiv_pos_as_xyz
'x, y, z'
'-x+1/2, y+1/2, -z+1/2'
'-x, -y, -z'
'x-1/2, -y-1/2, z-1/2'

loop_
_atom_site_label
_atom_site_type_symbol
_atom_site_fract_x
_atom_site_fract_y
_atom_site_fract_z
_atom_site_U_iso_or_equiv
_atom_site_adp_type
_atom_site_occupancy
_atom_site_symmetry_multiplicity
_atom_site_calc_flag
_atom_site_refinement_flags
N1 N 0.8392(2) 0.60143(15) 0.16368(12) 0.0178(6) Uani 1 1 d .
C1 C 0.8945(3) 0.66984(18) 0.14558(15) 0.0156(7) Uani 1 1 d .
N2 N 0.8404(2) 0.73800(15) 0.16319(12) 0.0191(6) Uani 1 1 d .
C2 C 0.7329(3) 0.71738(19) 0.19960(16) 0.0216(7) Uani 1 1 d .
H2A H 0.6654 0.7413 0.1718 0.026 Uiso 1 1 calc R
H2B H 0.7350 0.7383 0.2513 0.026 Uiso 1 1 calc R
C3 C 0.7302(3) 0.62264(19) 0.19768(17) 0.0229(8) Uani 1 1 d .
H3A H 0.7276 0.5991 0.2483 0.027 Uiso 1 1 calc R
H3B H 0.6635 0.6020 0.1670 0.027 Uiso 1 1 calc R
C4 C 0.8651(3) 0.51734(17) 0.14192(15) 0.0172(7) Uani 1 1 d .
C5 C 0.8272(3) 0.49021(18) 0.07078(16) 0.0187(7) Uani 1 1 d .
C6 C 0.8420(3) 0.40660(19) 0.05399(17) 0.0228(8) Uani 1 1 d .
H6 H 0.8165 0.3862 0.0065 0.027 Uiso 1 1 calc R
C7 C 0.8936(3) 0.35235(19) 0.10538(17) 0.0229(8) Uani 1 1 d .
H7 H 0.9018 0.2951 0.0933 0.027 Uiso 1 1 calc R
C8 C 0.9333(3) 0.38148(19) 0.17448(17) 0.0217(8) Uani 1 1 d .
H8 H 0.9701 0.3439 0.2088 0.026 Uiso 1 1 calc R
C9 C 0.9204(3) 0.46440(19) 0.19447(16) 0.0187(7) Uani 1 1 d .
C10 C 0.7700(3) 0.5479(2) 0.01331(16) 0.0240(8) Uani 1 1 d .
H10 H 0.7815 0.6063 0.0314 0.029 Uiso 1 1 calc R
C11 C 0.8242(3) 0.5411(2) -0.06145(17) 0.0303(8) Uani 1 1 d .
H11A H 0.9076 0.5459 -0.0542 0.045 Uiso 1 1 calc R
H11B H 0.7951 0.5859 -0.0942 0.045 Uiso 1 1 calc R
H11C H 0.8048 0.4870 -0.0840 0.045 Uiso 1 1 calc R
C12 C 0.6412(3) 0.5323(2) 0.00509(18) 0.0351(9) Uani 1 1 d .
H12A H 0.6270 0.4747 -0.0108 0.053 Uiso 1 1 calc R
H12B H 0.6067 0.5706 -0.0321 0.053 Uiso 1 1 calc R
H12C H 0.6071 0.5418 0.0529 0.053 Uiso 1 1 calc R
C13 C 0.9679(3) 0.4954(2) 0.26920(16) 0.0246(8) Uani 1 1 d .
H13 H 0.9447 0.5550 0.2743 0.030 Uiso 1 1 calc R
C14 C 0.9202(3) 0.4470(2) 0.33301(17) 0.0354(9) Uani 1 1 d .
H14A H 0.8364 0.4488 0.3289 0.053 Uiso 1 1 calc R
H14B H 0.9476 0.4721 0.3802 0.053 Uiso 1 1 calc R
H14C H 0.9460 0.3889 0.3311 0.053 Uiso 1 1 calc R
C15 C 1.0987(3) 0.4918(2) 0.27332(19) 0.0412(10) Uani 1 1 d .
H15A H 1.1237 0.4338 0.2683 0.062 Uiso 1 1 calc R
H15B H 1.1281 0.5140 0.3212 0.062 Uiso 1 1 calc R
H15C H 1.1283 0.5253 0.2331 0.062 Uiso 1 1 calc R
C16 C 0.8720(3) 0.82359(18) 0.14792(15) 0.0170(7) Uani 1 1 d .
C17 C 0.8373(3) 0.85814(19) 0.07966(16) 0.0216(7) Uani 1 1 d .
C18 C 0.8643(3) 0.9409(2) 0.06828(17) 0.0266(8) Uani 1 1 d .
H18 H 0.8430 0.9661 0.0219 0.032 Uiso 1 1 calc R
C19 C 0.9215(3) 0.9878(2) 0.12249(17) 0.0287(8) Uani 1 1 d .
H19 H 0.9380 1.0448 0.1136 0.034 Uiso 1 1 calc R
C20 C 0.9547(3) 0.9517(2) 0.18970(17) 0.0257(8) Uani 1 1 d .
H20 H 0.9945 0.9844 0.2266 0.031 Uiso 1 1 calc R
C21 C 0.9312(3) 0.86874(19) 0.20441(16) 0.0178(7) Uani 1 1 d .
C22 C 0.7730(3) 0.8085(2) 0.01844(16) 0.0298(9) Uani 1 1 d .
H22 H 0.7478 0.7548 0.0406 0.036 Uiso 1 1 calc R
C23 C 0.6665(4) 0.8528(3) -0.0140(2) 0.0617(13) Uani 1 1 d .
H23A H 0.6888 0.9054 -0.0368 0.093 Uiso 1 1 calc R
H23B H 0.6145 0.8643 0.0256 0.093 Uiso 1 1 calc R
H23C H 0.6279 0.8172 -0.0517 0.093 Uiso 1 1 calc R
C24 C 0.8510(3) 0.7875(3) -0.04317(19) 0.0512(12) Uani 1 1 d .
H24A H 0.8761 0.8391 -0.0665 0.077 Uiso 1 1 calc R
H24B H 0.8096 0.7528 -0.0804 0.077 Uiso 1 1 calc R
H24C H 0.9179 0.7570 -0.0226 0.077 Uiso 1 1 calc R
C25 C 0.9707(3) 0.8298(2) 0.27840(16) 0.0240(8) Uani 1 1 d .
H25 H 0.9444 0.7705 0.2782 0.029 Uiso 1 1 calc R
C26 C 0.9184(3) 0.8737(2) 0.34325(17) 0.0332(9) Uani 1 1 d .
H26A H 0.9461 0.9313 0.3462 0.050 Uiso 1 1 calc R
H26B H 0.9407 0.8444 0.3895 0.050 Uiso 1 1 calc R
H26C H 0.8348 0.8735 0.3359 0.050 Uiso 1 1 calc R
C27 C 1.1009(3) 0.8299(3) 0.2872(2) 0.0508(12) Uani 1 1 d .
H27A H 1.1326 0.8055 0.2428 0.076 Uiso 1 1 calc R
H27B H 1.1254 0.7970 0.3309 0.076 Uiso 1 1 calc R
H27C H 1.1284 0.8873 0.2934 0.076 Uiso 1 1 calc R
C28 C 1.0071(3) 0.6680(2) 0.11130(17) 0.0267(8) Uani 1 1 d .
H28A H 1.0311 0.7250 0.1005 0.040 Uiso 1 1 calc R
H28B H 1.0006 0.6358 0.0651 0.040 Uiso 1 1 calc R
H28C H 1.0639 0.6418 0.1457 0.040 Uiso 1 1 calc R
S1 S 0.40038(7) 0.65436(5) 0.15356(4) 0.0268(2) Uani 1 1 d .
O1 O 0.28395(19) 0.66208(14) 0.12337(12) 0.0337(6) Uani 1 1 d .
O2 O 0.4769(2) 0.71866(17) 0.13045(13) 0.0483(7) Uani 1 1 d .
O3 O 0.4470(2) 0.57141(15) 0.15490(12) 0.0424(7) Uani 1 1 d .
C1X C 0.3896(3) 0.6767(2) 0.25136(19) 0.0308(8) Uani 1 1 d .
F1 F 0.49165(17) 0.67288(12) 0.28846(10) 0.0360(5) Uani 1 1 d .
F2 F 0.34809(18) 0.75276(13) 0.26239(12) 0.0560(7) Uani 1 1 d .
F3 F 0.3209(2) 0.62309(15) 0.28355(11) 0.0607(7) Uani 1 1 d .
Cl1 Cl 0.32453(12) 0.84594(7) -0.10055(5) 0.0668(4) Uani 1 1 d .
Cl2 Cl 0.14770(11) 0.86479(8) 0.03980(8) 0.0794(5) Uani 1 1 d .
C1Y C 0.3408(3) 0.7981(2) -0.01140(17) 0.0345(9) Uani 1 1 d .
H1Y1 H 0.2978 0.7449 -0.0120 0.041 Uiso 1 1 calc R
H1Y2 H 0.4227 0.7852 -0.0002 0.041 Uiso 1 1 calc R
C2Y C 0.2986(3) 0.8530(2) 0.04765(19) 0.0441(10) Uani 1 1 d .
H2Y1 H 0.3351 0.9085 0.0443 0.053 Uiso 1 1 calc R
H2Y2 H 0.3210 0.8290 0.0969 0.053 Uiso 1 1 calc R

loop_
_atom_site_aniso_label
_atom_site_aniso_U_11
_atom_site_aniso_U_22
_atom_site_aniso_U_33
_atom_site_aniso_U_23
_atom_site_aniso_U_13
_atom_site_aniso_U_12
N1 0.0177(15) 0.0156(15) 0.0203(13) 0.0013(11) 0.0032(11) -0.0019(11)
C1 0.0173(17) 0.0161(17) 0.0129(15) -0.0003(13) -0.0030(12) 0.0017(15)
N2 0.0193(15) 0.0154(15) 0.0230(14) -0.0025(11) 0.0049(12) 0.0009(12)
C2 0.0175(18) 0.0243(19) 0.0238(17) -0.0004(14) 0.0070(14) -0.0004(15)
C3 0.0180(18) 0.0236(19) 0.0276(18) -0.0024(14) 0.0056(14) -0.0019(15)
C4 0.0182(18) 0.0099(16) 0.0237(17) -0.0037(13) 0.0048(14) -0.0026(13)
C5 0.0124(17) 0.0197(18) 0.0244(17) -0.0015(14) 0.0033(14) -0.0062(14)
C6 0.0207(19) 0.0231(19) 0.0249(17) -0.0066(15) 0.0035(15) -0.0078(15)
C7 0.0183(18) 0.0161(18) 0.0350(19) -0.0030(15) 0.0078(15) 0.0001(14)
C8 0.0183(18) 0.0171(18) 0.0301(19) 0.0035(14) 0.0035(15) -0.0011(14)
C9 0.0134(17) 0.0178(18) 0.0249(17) 0.0022(14) 0.0022(14) -0.0023(14)
C10 0.026(2) 0.0209(18) 0.0247(18) -0.0038(14) -0.0019(15) 0.0000(15)
C11 0.032(2) 0.027(2) 0.0333(19) 0.0039(15) 0.0104(16) -0.0058(17)
C12 0.024(2) 0.051(2) 0.0300(19) 0.0024(17) -0.0023(16) 0.0083(18)
C13 0.028(2) 0.0218(19) 0.0233(17) 0.0021(14) -0.0028(15) -0.0002(15)
C14 0.045(3) 0.033(2) 0.0278(19) 0.0063(16) 0.0039(17) -0.0048(18)
C15 0.032(2) 0.057(3) 0.033(2) 0.0005(18) -0.0084(17) -0.014(2)
C16 0.0153(17) 0.0140(17) 0.0220(17) 0.0016(13) 0.0040(13) 0.0014(13)
C17 0.0265(19) 0.0179(18) 0.0208(17) -0.0031(13) 0.0035(14) 0.0045(15)
C18 0.031(2) 0.024(2) 0.0245(18) 0.0069(15) -0.0009(15) 0.0035(16)
C19 0.039(2) 0.0139(18) 0.0325(19) 0.0050(15) -0.0018(17) -0.0030(16)
C20 0.027(2) 0.0198(19) 0.0300(18) -0.0057(15) -0.0015(15) -0.0031(15)
C21 0.0142(17) 0.0169(18) 0.0223(17) -0.0011(13) 0.0023(13) 0.0032(14)
C22 0.044(2) 0.026(2) 0.0189(17) -0.0002(14) -0.0006(16) -0.0068(17)
C23 0.044(3) 0.081(3) 0.058(3) -0.035(2) -0.019(2) 0.018(2)
C24 0.048(3) 0.070(3) 0.035(2) -0.021(2) -0.001(2) 0.010(2)
C25 0.0251(19) 0.0205(18) 0.0257(17) 0.0009(14) -0.0046(15) -0.0034(15)
C26 0.040(2) 0.034(2) 0.0260(19) -0.0033(16) 0.0011(17) -0.0052(18)
C27 0.025(2) 0.083(3) 0.043(2) 0.017(2) -0.0053(18) 0.007(2)
C28 0.0250(19) 0.0206(18) 0.0351(19) 0.0020(15) 0.0080(15) -0.0054(16)
S1 0.0202(5) 0.0313(5) 0.0283(5) 0.0023(4) -0.0028(4) 0.0031(4)
O1 0.0195(13) 0.0349(14) 0.0454(14) -0.0004(11) -0.0116(11) -0.0010(11)
O2 0.0266(16) 0.067(2) 0.0502(16) 0.0293(14) -0.0072(12) -0.0148(14)
O3 0.0510(18) 0.0386(16) 0.0364(14) -0.0107(11) -0.0077(12) 0.0229(13)
C1X 0.021(2) 0.025(2) 0.046(2) -0.0105(17) 0.0038(17) -0.0038(16)
F1 0.0355(13) 0.0377(12) 0.0339(11) -0.0059(9) -0.0069(9) -0.0001(10)
F2 0.0376(14) 0.0458(14) 0.0836(16) -0.0350(12) -0.0075(12) 0.0133(11)
F3 0.0632(17) 0.0758(17) 0.0447(13) -0.0097(12) 0.0201(12) -0.0409(14)
Cl1 0.1156(11) 0.0517(7) 0.0342(6) 0.0154(5) 0.0139(6) 0.0164(7)
Cl2 0.0595(8) 0.0666(8) 0.1165(11) 0.0552(8) 0.0467(8) 0.0297(7)
C1Y 0.038(2) 0.033(2) 0.032(2) 0.0064(16) -0.0054(17) 0.0024(18)
C2Y 0.051(3) 0.046(3) 0.035(2) 0.0037(18) -0.0035(19) 0.005(2)

loop_
_atom_type_symbol
_atom_type_description
_atom_type_scat_dispersion_real
_atom_type_scat_dispersion_imag
_atom_type_scat_source
C C 0.0033 0.0016 'International Tables Vol C Tables 4.2.6.8 and 6.1.1.4'
H H 0.0000 0.0000 'International Tables Vol C Tables 4.2.6.8 and 6.1.1.4'
N N 0.0061 0.0033 'International Tables Vol C Tables 4.2.6.8 and 6.1.1.4'
O O 0.0106 0.0060 'International Tables Vol C Tables 4.2.6.8 and 6.1.1.4'
F F 0.0171 0.0103 'International Tables Vol C Tables 4.2.6.8 and 6.1.1.4'
S S 0.1246 0.1234 'International Tables Vol C Tables 4.2.6.8 and 6.1.1.4'
Cl Cl 0.1484 0.1585 'International Tables Vol C Tables 4.2.6.8 and 6.1.1.4'

loop_
_geom_angle_atom_site_label_1
_geom_angle_atom_site_label_2
_geom_angle_atom_site_label_3
_geom_angle
C1 N1 C4 126.7(3)
C1 N1 C3 110.7(2)
C4 N1 C3 121.6(2)
N2 C1 N1 112.6(3)
N2 C1 C28 124.6(3)
N1 C1 C28 122.8(3)
C1 N2 C16 127.7(3)
C1 N2 C2 110.6(2)
C16 N2 C2 121.6(2)
N2 C2 C3 103.3(2)
N2 C2 H2A 111.1
C3 C2 H2A 111.1
N2 C2 H2B 111.1
C3 C2 H2B 111.1
H2A C2 H2B 109.1
N1 C3 C2 102.8(2)
N1 C3 H3A 111.2
C2 C3 H3A 111.2
N1 C3 H3B 111.2
C2 C3 H3B 111.2
H3A C3 H3B 109.1
C5 C4 C9 122.8(3)
C5 C4 N1 118.6(3)
C9 C4 N1 118.5(2)
C6 C5 C4 117.5(3)
C6 C5 C10 119.7(3)
C4 C5 C10 122.8(3)
C7 C6 C5 121.0(3)
C7 C6 H6 119.5
C5 C6 H6 119.5
C6 C7 C8 120.2(3)
C6 C7 H7 119.9
C8 C7 H7 119.9
C9 C8 C7 121.3(3)
C9 C8 H8 119.3
C7 C8 H8 119.3
C8 C9 C4 117.1(3)
C8 C9 C13 120.3(3)
C4 C9 C13 122.5(3)
C5 C10 C11 111.8(3)
C5 C10 C12 111.4(3)
C11 C10 C12 110.9(3)
C5 C10 H10 107.5
C11 C10 H10 107.5
C12 C10 H10 107.5
C10 C11 H11A 109.5
C10 C11 H11B 109.5
H11A C11 H11B 109.5
C10 C11 H11C 109.5
H11A C11 H11C 109.5
H11B C11 H11C 109.5
C10 C12 H12A 109.5
C10 C12 H12B 109.5
H12A C12 H12B 109.5
C10 C12 H12C 109.5
H12A C12 H12C 109.5
H12B C12 H12C 109.5
C9 C13 C14 112.0(3)
C9 C13 C15 110.6(3)
C14 C13 C15 110.5(3)
C9 C13 H13 107.9
C14 C13 H13 107.9
C15 C13 H13 107.9
C13 C14 H14A 109.5
C13 C14 H14B 109.5
H14A C14 H14B 109.5
C13 C14 H14C 109.5
H14A C14 H14C 109.5
H14B C14 H14C 109.5
C13 C15 H15A 109.5
C13 C15 H15B 109.5
H15A C15 H15B 109.5
C13 C15 H15C 109.5
H15A C15 H15C 109.5
H15B C15 H15C 109.5
C17 C16 C21 123.2(3)
C17 C16 N2 118.6(3)
C21 C16 N2 118.1(2)
C18 C17 C16 117.1(3)
C18 C17 C22 120.1(3)
C16 C17 C22 122.8(3)
C19 C18 C17 121.7(3)
C19 C18 H18 119.2
C17 C18 H18 119.2
C18 C19 C20 119.9(3)
C18 C19 H19 120.1
C20 C19 H19 120.1
C19 C20 C21 121.4(3)
C19 C20 H20 119.3
C21 C20 H20 119.3
C20 C21 C16 116.8(3)
C20 C21 C25 120.4(3)
C16 C21 C25 122.7(3)
C24 C22 C23 109.5(3)
C24 C22 C17 110.7(3)
C23 C22 C17 113.3(3)
C24 C22 H22 107.7
C23 C22 H22 107.7
C17 C22 H22 107.7
C22 C23 H23A 109.5
C22 C23 H23B 109.5
H23A C23 H23B 109.5
C22 C23 H23C 109.5
H23A C23 H23C 109.5
H23B C23 H23C 109.5
C22 C24 H24A 109.5
C22 C24 H24B 109.5
H24A C24 H24B 109.5
C22 C24 H24C 109.5
H24A C24 H24C 109.5
H24B C24 H24C 109.5
C26 C25 C27 111.1(3)
C26 C25 C21 111.6(3)
C27 C25 C21 110.3(3)
C26 C25 H25 107.9
C27 C25 H25 107.9
C21 C25 H25 107.9
C25 C26 H26A 109.5
C25 C26 H26B 109.5
H26A C26 H26B 109.5
C25 C26 H26C 109.5
H26A C26 H26C 109.5
H26B C26 H26C 109.5
C25 C27 H27A 109.5
C25 C27 H27B 109.5
H27A C27 H27B 109.5
C25 C27 H27C 109.5
H27A C27 H27C 109.5
H27B C27 H27C 109.5
C1 C28 H28A 109.5
C1 C28 H28B 109.5
H28A C28 H28B 109.5
C1 C28 H28C 109.5
H28A C28 H28C 109.5
H28B C28 H28C 109.5
O3 S1 O2 115.26(17)
O3 S1 O1 115.76(15)
O2 S1 O1 114.62(14)
O3 S1 C1X 102.25(14)
O2 S1 C1X 102.44(15)
O1 S1 C1X 103.81(15)
F3 C1X F2 107.1(3)
F3 C1X F1 107.2(3)
F2 C1X F1 106.9(3)
F3 C1X S1 111.8(2)
F2 C1X S1 111.8(2)
F1 C1X S1 111.9(2)
C2Y C1Y Cl1 111.5(3)
C2Y C1Y H1Y1 109.3
Cl1 C1Y H1Y1 109.3
C2Y C1Y H1Y2 109.3
Cl1 C1Y H1Y2 109.3
H1Y1 C1Y H1Y2 108.0
C1Y C2Y Cl2 111.8(3)
C1Y C2Y H2Y1 109.2
Cl2 C2Y H2Y1 109.2
C1Y C2Y H2Y2 109.2
Cl2 C2Y H2Y2 109.2
H2Y1 C2Y H2Y2 107.9

loop_
_geom_bond_atom_site_label_1
_geom_bond_atom_site_label_2
_geom_bond_distance
N1 C1 1.323(4)
N1 C4 1.441(4)
N1 C3 1.483(4)
C1 N2 1.310(4)
C1 C28 1.484(4)
N2 C16 1.451(4)
N2 C2 1.485(4)
C2 C3 1.520(4)
C2 H2A 0.9900
C2 H2B 0.9900
C3 H3A 0.9900
C3 H3B 0.9900
C4 C5 1.405(4)
C4 C9 1.405(4)
C5 C6 1.387(4)
C5 C10 1.518(4)
C6 C7 1.387(4)
C6 H6 0.9500
C7 C8 1.388(4)
C7 H7 0.9500
C8 C9 1.388(4)
C8 H8 0.9500
C9 C13 1.515(4)
C10 C11 1.523(4)
C10 C12 1.527(4)
C10 H10 1.0000
C11 H11A 0.9800
C11 H11B 0.9800
C11 H11C 0.9800
C12 H12A 0.9800
C12 H12B 0.9800
C12 H12C 0.9800
C13 C14 1.517(4)
C13 C15 1.529(4)
C13 H13 1.0000
C14 H14A 0.9800
C14 H14B 0.9800
C14 H14C 0.9800
C15 H15A 0.9800
C15 H15B 0.9800
C15 H15C 0.9800
C16 C17 1.391(4)
C16 C21 1.403(4)
C17 C18 1.382(4)
C17 C22 1.528(4)
C18 C19 1.379(4)
C18 H18 0.9500
C19 C20 1.381(4)
C19 H19 0.9500
C20 C21 1.387(4)
C20 H20 0.9500
C21 C25 1.523(4)
C22 C24 1.512(5)
C22 C23 1.524(5)
C22 H22 1.0000
C23 H23A 0.9800
C23 H23B 0.9800
C23 H23C 0.9800
C24 H24A 0.9800
C24 H24B 0.9800
C24 H24C 0.9800
C25 C26 1.520(4)
C25 C27 1.522(5)
C25 H25 1.0000
C26 H26A 0.9800
C26 H26B 0.9800
C26 H26C 0.9800
C27 H27A 0.9800
C27 H27B 0.9800
C27 H27C 0.9800
C28 H28A 0.9800
C28 H28B 0.9800
C28 H28C 0.9800
S1 O3 1.437(2)
S1 O2 1.441(2)
S1 O1 1.446(2)
S1 C1X 1.810(4)
C1X F3 1.330(4)
C1X F2 1.331(4)
C1X F1 1.339(4)
Cl1 C1Y 1.783(3)
Cl2 C2Y 1.773(4)
C1Y C2Y 1.486(5)
C1Y H1Y1 0.9900
C1Y H1Y2 0.9900
C2Y H2Y1 0.9900
C2Y H2Y2 0.9900

loop_
_geom_torsion_atom_site_label_1
_geom_torsion_atom_site_label_2
_geom_torsion_atom_site_label_3
_geom_torsion_atom_site_label_4
_geom_torsion
C4 N1 C1 N2 169.5(3)
C3 N1 C1 N2 1.0(3)
C4 N1 C1 C28 -12.3(4)
C3 N1 C1 C28 179.2(3)
N1 C1 N2 C16 -176.2(3)
C28 C1 N2 C16 5.7(4)
N1 C1 N2 C2 0.8(3)
C28 C1 N2 C2 -177.3(3)
C1 N2 C2 C3 -2.2(3)
C16 N2 C2 C3 175.0(2)
C1 N1 C3 C2 -2.3(3)
C4 N1 C3 C2 -171.5(2)
N2 C2 C3 N1 2.6(3)
C1 N1 C4 C5 -80.3(4)
C3 N1 C4 C5 87.0(3)
C1 N1 C4 C9 103.9(3)
C3 N1 C4 C9 -88.9(3)
C9 C4 C5 C6 2.6(5)
N1 C4 C5 C6 -173.1(3)
C9 C4 C5 C10 -178.5(3)
N1 C4 C5 C10 5.8(4)
C4 C5 C6 C7 -0.8(5)
C10 C5 C6 C7 -179.8(3)
C5 C6 C7 C8 -1.1(5)
C6 C7 C8 C9 1.4(5)
C7 C8 C9 C4 0.2(4)
C7 C8 C9 C13 -178.0(3)
C5 C4 C9 C8 -2.3(4)
N1 C4 C9 C8 173.4(3)
C5 C4 C9 C13 175.9(3)
N1 C4 C9 C13 -8.4(4)
C6 C5 C10 C11 -50.9(4)
C4 C5 C10 C11 130.2(3)
C6 C5 C10 C12 73.8(4)
C4 C5 C10 C12 -105.1(3)
C8 C9 C13 C14 -57.3(4)
C4 C9 C13 C14 124.7(3)
C8 C9 C13 C15 66.4(4)
C4 C9 C13 C15 -111.7(3)
C1 N2 C16 C17 85.7(4)
C2 N2 C16 C17 -91.0(3)
C1 N2 C16 C21 -97.6(3)
C2 N2 C16 C21 85.7(3)
C21 C16 C17 C18 0.5(5)
N2 C16 C17 C18 177.1(3)
C21 C16 C17 C22 179.9(3)
N2 C16 C17 C22 -3.5(4)
C16 C17 C18 C19 -1.1(5)
C22 C17 C18 C19 179.5(3)
C17 C18 C19 C20 1.0(5)
C18 C19 C20 C21 -0.4(5)
C19 C20 C21 C16 -0.1(5)
C19 C20 C21 C25 178.8(3)
C17 C16 C21 C20 0.1(5)
N2 C16 C21 C20 -176.5(3)
C17 C16 C21 C25 -178.8(3)
N2 C16 C21 C25 4.6(4)
C18 C17 C22 C24 73.9(4)
C16 C17 C22 C24 -105.5(4)
C18 C17 C22 C23 -49.6(4)
C16 C17 C22 C23 131.0(4)
C20 C21 C25 C26 60.8(4)
C16 C21 C25 C26 -120.4(3)
C20 C21 C25 C27 -63.2(4)
C16 C21 C25 C27 115.6(3)
O3 S1 C1X F3 -60.5(3)
O2 S1 C1X F3 179.9(2)
O1 S1 C1X F3 60.3(3)
O3 S1 C1X F2 179.5(2)
O2 S1 C1X F2 59.8(3)
O1 S1 C1X F2 -59.7(3)
O3 S1 C1X F1 59.7(3)
O2 S1 C1X F1 -60.0(3)
O1 S1 C1X F1 -179.5(2)
Cl1 C1Y C2Y Cl2 68.7(3)
